data_7700714
loop_
_publ_author_name
'Zhao, Qianyi'
'Guan, Xin-Ting'
'Dou, Ting'
'Cao, Hou-Ji'
'Ma, Na-Na'
'Xu, Ting'
'Gao, Peng-Hui'
'Kong, Xiao-Hua'
'Zhang, Jie'
'Chen, Xuenian'

_publ_section_title
;
 Synthesis and characterization of bis(pyrazolyl)borate Ni(ii) complexes:
 ligand rearrangement and transformation.
;
_journal_issue 35
_journal_name_full 'Dalton transactions (Cambridge, England : 2003)'
_journal_page_first 13242
_journal_page_last 13247
_journal_paper_doi 10.1039/c9dt02287b
_journal_volume 48
_journal_year 2019
_chemical_formula_moiety 'C28 H40 B2 N8 Ni'
_chemical_formula_sum 'C28 H40 B2 N8 Ni'
_chemical_formula_weight 569.01
_space_group_crystal_system triclinic
_space_group_IT_number 2
_space_group_name_Hall '-P 1'
_space_group_name_H-M_alt 'P -1'
_symmetry_space_group_name_Hall '-P 1'
_symmetry_space_group_name_H-M 'P -1'
_atom_sites_solution_hydrogens geom
_atom_sites_solution_primary iterative
_audit_creation_date 2019-07-18
_audit_creation_method
;
Olex2 1.2
(compiled 2018.05.29 svn.r3508 for OlexSys, GUI svn.r5506)
;
_audit_update_record
;
2019-07-18 deposited with the CCDC.    2019-07-19 downloaded from the CCDC.
;
_cell_angle_alpha 89.771(2)
_cell_angle_beta 80.615(2)
_cell_angle_gamma 66.6289(18)
_cell_formula_units_Z 1
_cell_length_a 7.5258(2)
_cell_length_b 9.3230(3)
_cell_length_c 10.6602(4)
_cell_measurement_reflns_used 7750
_cell_measurement_temperature 113(2)
_cell_measurement_theta_max 36.47
_cell_measurement_theta_min 2.97
_cell_volume 675.87(4)
_computing_molecular_graphics 'Olex2 (Dolomanov et al., 2009)'
_computing_publication_material 'Olex2 (Dolomanov et al., 2009)'
_computing_structure_refinement 'ShelXL (Sheldrick, 2015)'
_computing_structure_solution 'olex2.solve (Bourhis et al., 2015)'
_diffrn_ambient_temperature 113.15
_diffrn_measured_fraction_theta_full 0.999
_diffrn_measured_fraction_theta_max 0.999
_diffrn_measurement_device_type 'CCD area detector'
_diffrn_measurement_method 'phi and omega scans'
_diffrn_radiation_type MoK\a
_diffrn_radiation_wavelength 0.71073
_diffrn_reflns_av_R_equivalents 0.0618
_diffrn_reflns_av_unetI/netI 0.0455
_diffrn_reflns_Laue_measured_fraction_full 0.999
_diffrn_reflns_Laue_measured_fraction_max 0.999
_diffrn_reflns_limit_h_max 12
_diffrn_reflns_limit_h_min -12
_diffrn_reflns_limit_k_max 15
_diffrn_reflns_limit_k_min -15
_diffrn_reflns_limit_l_max 17
_diffrn_reflns_limit_l_min -17
_diffrn_reflns_number 38704
_diffrn_reflns_point_group_measured_fraction_full 0.999
_diffrn_reflns_point_group_measured_fraction_max 0.999
_diffrn_reflns_theta_full 25.242
_diffrn_reflns_theta_max 36.465
_diffrn_reflns_theta_min 2.973
_exptl_absorpt_coefficient_mu 0.753
_exptl_absorpt_correction_T_max 0.85
_exptl_absorpt_correction_T_min 0.76
_exptl_absorpt_correction_type multi-scan
_exptl_absorpt_process_details 'SADABS V2014/4 (Bruker AXS Inc.)'
_exptl_crystal_colour orange
_exptl_crystal_density_diffrn 1.398
_exptl_crystal_description block
_exptl_crystal_F_000 302
_exptl_crystal_size_max 0.42
_exptl_crystal_size_mid 0.32
_exptl_crystal_size_min 0.22
_refine_diff_density_max 0.569
_refine_diff_density_min -0.723
_refine_diff_density_rms 0.080
_refine_ls_extinction_method none
_refine_ls_goodness_of_fit_ref 1.052
_refine_ls_hydrogen_treatment constr
_refine_ls_matrix_type full
_refine_ls_number_parameters 178
_refine_ls_number_reflns 6616
_refine_ls_number_restraints 0
_refine_ls_restrained_S_all 1.052
_refine_ls_R_factor_all 0.0479
_refine_ls_R_factor_gt 0.0350
_refine_ls_shift/su_max 0.000
_refine_ls_shift/su_mean 0.000
_refine_ls_structure_factor_coef Fsqd
_refine_ls_weighting_details 'w=1/[\s^2^(Fo^2^)+(0.0385P)^2^+0.1554P] where P=(Fo^2^+2Fc^2^)/3'
_refine_ls_weighting_scheme calc
_refine_ls_wR_factor_gt 0.0821
_refine_ls_wR_factor_ref 0.0882
_reflns_Friedel_coverage 0.000
_reflns_number_gt 5561
_reflns_number_total 6616
_reflns_threshold_expression 'I > 2\s(I)'
_cod_data_source_file c9dt02287b2.cif
_cod_data_source_block xn_5_61
_cod_depositor_comments 'Adding full bibliography for 7700714--7700718.cif.'
_cod_database_code 7700714
_shelx_shelxl_version_number 2016/6
_shelx_space_group_comment
;
The symmetry employed for this shelxl refinement is uniquely defined
by the following loop, which should always be used as a source of
symmetry information in preference to the above space-group names.
They are only intended as comments.
;
_shelx_estimated_absorpt_t_max 0.852
_shelx_estimated_absorpt_t_min 0.743
_olex2_refinement_description
;
1. Fixed Uiso
 At 1.2 times of:
  All C(H) groups, All C(H,H) groups
2.a Ternary CH refined with riding coordinates:
 C1(H1), C5(H5)
2.b Secondary CH2 refined with riding coordinates:
 C2(H2A,H2B), C3(H3A,H3B), C4(H4A,H4B), C6(H6A,H6B), C7(H7A,H7B), C8(H8A,H8B)
2.c Aromatic/amide H refined with riding coordinates:
 C9(H9), C10(H10), C11(H11), C12(H12), C13(H13), C14(H14)
;
_olex2_submission_special_instructions 'No special instructions were received'

loop_
_space_group_symop_operation_xyz
'x, y, z'
'-x, -y, -z'

loop_
_atom_site_label
_atom_site_type_symbol
_atom_site_fract_x
_atom_site_fract_y
_atom_site_fract_z
_atom_site_U_iso_or_equiv
_atom_site_adp_type
_atom_site_occupancy
_atom_site_site_symmetry_order
_atom_site_calc_flag
_atom_site_refinement_flags_posn
_atom_site_refinement_flags_adp
_atom_site_refinement_flags_occupancy
Ni1 Ni 0.500000 0.500000 0.500000 0.00835(5) Uani 1 2 d S T P
N1 N 0.34592(12) 0.61676(9) 0.65209(8) 0.01001(14) Uani 1 1 d . . .
N2 N 0.26787(12) 0.55154(9) 0.74790(8) 0.00969(13) Uani 1 1 d . . .
N3 N 0.33653(12) 0.38935(10) 0.50249(8) 0.01026(14) Uani 1 1 d . . .
N4 N 0.25637(12) 0.34662(9) 0.61241(8) 0.01013(14) Uani 1 1 d . . .
C1 C 0.56818(14) 0.27284(11) 0.71947(9) 0.01143(16) Uani 1 1 d . . .
H1 H 0.628954 0.309154 0.642204 0.014 Uiso 1 1 calc R . .
C2 C 0.64369(15) 0.31086(13) 0.83529(10) 0.01487(18) Uani 1 1 d . . .
H2A H 0.786326 0.245339 0.825554 0.018 Uiso 1 1 calc R . .
H2B H 0.626960 0.421664 0.834755 0.018 Uiso 1 1 calc R . .
C3 C 0.54230(16) 0.28522(13) 0.96548(10) 0.01588(18) Uani 1 1 d . . .
H3A H 0.599183 0.172080 0.979608 0.019 Uiso 1 1 calc R . .
H3B H 0.572110 0.340808 1.032709 0.019 Uiso 1 1 calc R . .
C4 C 0.31804(15) 0.34119(13) 0.98032(10) 0.01463(18) Uani 1 1 d . . .
H4A H 0.257835 0.455889 1.000289 0.018 Uiso 1 1 calc R . .
H4B H 0.272247 0.292503 1.054348 0.018 Uiso 1 1 calc R . .
C5 C 0.24048(15) 0.30506(11) 0.86346(9) 0.01212(16) Uani 1 1 d . . .
H5 H 0.094014 0.361241 0.878516 0.015 Uiso 1 1 calc R . .
C6 C 0.29508(17) 0.12751(13) 0.84381(11) 0.01736(19) Uani 1 1 d . . .
H6A H 0.251445 0.090056 0.925307 0.021 Uiso 1 1 calc R . .
H6B H 0.220834 0.111219 0.780606 0.021 Uiso 1 1 calc R . .
C7 C 0.51497(18) 0.02625(12) 0.79854(11) 0.0192(2) Uani 1 1 d . . .
H7A H 0.529582 -0.077559 0.765272 0.023 Uiso 1 1 calc R . .
H7B H 0.583063 0.009756 0.872710 0.023 Uiso 1 1 calc R . .
C8 C 0.61646(17) 0.09728(12) 0.69466(11) 0.01672(19) Uani 1 1 d . . .
H8A H 0.578451 0.082526 0.612584 0.020 Uiso 1 1 calc R . .
H8B H 0.760498 0.038317 0.685604 0.020 Uiso 1 1 calc R . .
C9 C 0.26154(15) 0.77321(11) 0.67665(10) 0.01211(16) Uani 1 1 d . . .
H9 H 0.290369 0.847079 0.624875 0.015 Uiso 1 1 calc R . .
C10 C 0.12579(15) 0.80997(12) 0.78941(10) 0.01363(17) Uani 1 1 d . . .
H10 H 0.045138 0.911030 0.829328 0.016 Uiso 1 1 calc R . .
C11 C 0.13394(14) 0.66690(12) 0.83076(9) 0.01234(16) Uani 1 1 d . . .
H11 H 0.057094 0.652455 0.905802 0.015 Uiso 1 1 calc R . .
C12 C 0.25436(15) 0.36016(11) 0.40824(9) 0.01243(16) Uani 1 1 d . . .
H12 H 0.283952 0.379521 0.321398 0.015 Uiso 1 1 calc R . .
C13 C 0.11981(15) 0.29752(12) 0.45644(10) 0.01417(17) Uani 1 1 d . . .
H13 H 0.041895 0.265416 0.410875 0.017 Uiso 1 1 calc R . .
C14 C 0.12451(15) 0.29227(12) 0.58579(10) 0.01323(17) Uani 1 1 d . . .
H14 H 0.046911 0.256018 0.646234 0.016 Uiso 1 1 calc R . .
B1 B 0.33134(16) 0.36788(12) 0.73821(10) 0.01015(17) Uani 1 1 d . . .

loop_
_atom_site_aniso_label
_atom_site_aniso_U_11
_atom_site_aniso_U_22
_atom_site_aniso_U_33
_atom_site_aniso_U_23
_atom_site_aniso_U_13
_atom_site_aniso_U_12
Ni1 0.00875(8) 0.00864(8) 0.00830(8) -0.00004(5) -0.00090(5) -0.00438(6)
N1 0.0108(3) 0.0094(3) 0.0103(3) 0.0010(3) -0.0013(3) -0.0048(3)
N2 0.0094(3) 0.0103(3) 0.0090(3) 0.0011(2) -0.0011(3) -0.0038(3)
N3 0.0113(3) 0.0111(3) 0.0092(3) 0.0004(3) -0.0021(3) -0.0053(3)
N4 0.0104(3) 0.0112(3) 0.0100(3) 0.0014(3) -0.0018(3) -0.0056(3)
C1 0.0112(4) 0.0109(4) 0.0114(4) 0.0012(3) -0.0026(3) -0.0033(3)
C2 0.0120(4) 0.0181(4) 0.0156(4) 0.0020(3) -0.0046(3) -0.0064(3)
C3 0.0157(4) 0.0189(4) 0.0135(4) 0.0026(3) -0.0059(3) -0.0062(4)
C4 0.0148(4) 0.0180(4) 0.0109(4) 0.0030(3) -0.0020(3) -0.0064(4)
C5 0.0120(4) 0.0132(4) 0.0119(4) 0.0030(3) -0.0022(3) -0.0059(3)
C6 0.0223(5) 0.0154(4) 0.0185(5) 0.0064(4) -0.0054(4) -0.0112(4)
C7 0.0249(5) 0.0110(4) 0.0212(5) 0.0038(4) -0.0066(4) -0.0057(4)
C8 0.0175(5) 0.0108(4) 0.0184(5) -0.0004(3) -0.0035(4) -0.0019(3)
C9 0.0133(4) 0.0092(4) 0.0144(4) 0.0000(3) -0.0031(3) -0.0048(3)
C10 0.0129(4) 0.0107(4) 0.0147(4) -0.0022(3) -0.0024(3) -0.0021(3)
C11 0.0106(4) 0.0138(4) 0.0107(4) -0.0008(3) -0.0008(3) -0.0033(3)
C12 0.0137(4) 0.0128(4) 0.0113(4) -0.0007(3) -0.0036(3) -0.0053(3)
C13 0.0136(4) 0.0146(4) 0.0169(4) -0.0011(3) -0.0058(3) -0.0071(3)
C14 0.0121(4) 0.0139(4) 0.0162(4) 0.0011(3) -0.0035(3) -0.0075(3)
B1 0.0108(4) 0.0097(4) 0.0105(4) 0.0013(3) -0.0025(3) -0.0045(3)

loop_
_atom_type_symbol
_atom_type_description
_atom_type_scat_dispersion_real
_atom_type_scat_dispersion_imag
_atom_type_scat_source
C C 0.0033 0.0016 'International Tables Vol C Tables 4.2.6.8 and 6.1.1.4'
H H 0.0000 0.0000 'International Tables Vol C Tables 4.2.6.8 and 6.1.1.4'
B B 0.0013 0.0007 'International Tables Vol C Tables 4.2.6.8 and 6.1.1.4'
N N 0.0061 0.0033 'International Tables Vol C Tables 4.2.6.8 and 6.1.1.4'
Ni Ni 0.3393 1.1124 'International Tables Vol C Tables 4.2.6.8 and 6.1.1.4'

loop_
_geom_angle_atom_site_label_1
_geom_angle_atom_site_label_2
_geom_angle_atom_site_label_3
_geom_angle
_geom_angle_site_symmetry_1
_geom_angle_site_symmetry_3
N1 Ni1 N1 180.0 . 2_666
N1 Ni1 N3 89.25(4) 2_666 .
N1 Ni1 N3 89.25(4) . 2_666
N1 Ni1 N3 90.75(4) . .
N1 Ni1 N3 90.75(4) 2_666 2_666
N3 Ni1 N3 180.0 2_666 .
N2 N1 Ni1 121.93(6) . .
C9 N1 Ni1 128.95(7) . .
C9 N1 N2 107.81(8) . .
N1 N2 B1 118.39(7) . .
C11 N2 N1 108.61(8) . .
C11 N2 B1 132.77(8) . .
N4 N3 Ni1 122.52(6) . .
C12 N3 Ni1 129.16(7) . .
C12 N3 N4 107.57(8) . .
N3 N4 B1 117.43(8) . .
C14 N4 N3 108.53(8) . .
C14 N4 B1 134.03(8) . .
C2 C1 H1 108.2 . .
C2 C1 C8 114.33(8) . .
C2 C1 B1 109.63(8) . .
C8 C1 H1 108.2 . .
C8 C1 B1 108.13(8) . .
B1 C1 H1 108.2 . .
C1 C2 H2A 108.5 . .
C1 C2 H2B 108.5 . .
H2A C2 H2B 107.5 . .
C3 C2 C1 115.29(9) . .
C3 C2 H2A 108.5 . .
C3 C2 H2B 108.5 . .
C2 C3 H3A 108.6 . .
C2 C3 H3B 108.6 . .
H3A C3 H3B 107.6 . .
C4 C3 C2 114.68(8) . .
C4 C3 H3A 108.6 . .
C4 C3 H3B 108.6 . .
C3 C4 H4A 108.3 . .
C3 C4 H4B 108.3 . .
C3 C4 C5 115.95(9) . .
H4A C4 H4B 107.4 . .
C5 C4 H4A 108.3 . .
C5 C4 H4B 108.3 . .
C4 C5 H5 108.8 . .
C4 C5 B1 109.30(8) . .
C6 C5 C4 110.84(8) . .
C6 C5 H5 108.8 . .
C6 C5 B1 110.32(8) . .
B1 C5 H5 108.8 . .
C5 C6 H6A 108.4 . .
C5 C6 H6B 108.4 . .
H6A C6 H6B 107.5 . .
C7 C6 C5 115.37(9) . .
C7 C6 H6A 108.4 . .
C7 C6 H6B 108.4 . .
C6 C7 H7A 108.7 . .
C6 C7 H7B 108.7 . .
C6 C7 C8 114.08(9) . .
H7A C7 H7B 107.6 . .
C8 C7 H7A 108.7 . .
C8 C7 H7B 108.7 . .
C1 C8 H8A 108.5 . .
C1 C8 H8B 108.5 . .
C7 C8 C1 115.07(9) . .
C7 C8 H8A 108.5 . .
C7 C8 H8B 108.5 . .
H8A C8 H8B 107.5 . .
N1 C9 H9 125.2 . .
N1 C9 C10 109.52(9) . .
C10 C9 H9 125.2 . .
C9 C10 H10 127.6 . .
C11 C10 C9 104.81(8) . .
C11 C10 H10 127.6 . .
N2 C11 C10 109.25(9) . .
N2 C11 H11 125.4 . .
C10 C11 H11 125.4 . .
N3 C12 H12 125.0 . .
N3 C12 C13 109.99(9) . .
C13 C12 H12 125.0 . .
C12 C13 H13 127.7 . .
C14 C13 C12 104.59(9) . .
C14 C13 H13 127.7 . .
N4 C14 C13 109.31(9) . .
N4 C14 H14 125.3 . .
C13 C14 H14 125.3 . .
N2 B1 C1 112.10(8) . .
N2 B1 C5 112.98(8) . .
N4 B1 N2 100.80(7) . .
N4 B1 C1 109.85(8) . .
N4 B1 C5 114.94(8) . .
C5 B1 C1 106.27(8) . .

loop_
_geom_bond_atom_site_label_1
_geom_bond_atom_site_label_2
_geom_bond_distance
_geom_bond_site_symmetry_2
Ni1 N1 1.8862(8) .
Ni1 N1 1.8862(8) 2_666
Ni1 N3 1.8906(8) 2_666
Ni1 N3 1.8906(8) .
N1 N2 1.3567(11) .
N1 C9 1.3466(12) .
N2 C11 1.3454(12) .
N2 B1 1.5834(13) .
N3 N4 1.3609(11) .
N3 C12 1.3433(13) .
N4 C14 1.3469(13) .
N4 B1 1.5791(14) .
C1 H1 1.0000 .
C1 C2 1.5379(14) .
C1 C8 1.5431(14) .
C1 B1 1.6230(14) .
C2 H2A 0.9900 .
C2 H2B 0.9900 .
C2 C3 1.5369(15) .
C3 H3A 0.9900 .
C3 H3B 0.9900 .
C3 C4 1.5364(15) .
C4 H4A 0.9900 .
C4 H4B 0.9900 .
C4 C5 1.5500(15) .
C5 H5 1.0000 .
C5 C6 1.5453(14) .
C5 B1 1.6147(14) .
C6 H6A 0.9900 .
C6 H6B 0.9900 .
C6 C7 1.5383(17) .
C7 H7A 0.9900 .
C7 H7B 0.9900 .
C7 C8 1.5387(16) .
C8 H8A 0.9900 .
C8 H8B 0.9900 .
C9 H9 0.9500 .
C9 C10 1.3896(14) .
C10 H10 0.9500 .
C10 C11 1.3843(14) .
C11 H11 0.9500 .
C12 H12 0.9500 .
C12 C13 1.3883(15) .
C13 H13 0.9500 .
C13 C14 1.3854(15) .
C14 H14 0.9500 .

loop_
_geom_torsion_atom_site_label_1
_geom_torsion_atom_site_label_2
_geom_torsion_atom_site_label_3
_geom_torsion_atom_site_label_4
_geom_torsion
_geom_torsion_site_symmetry_1
Ni1 N1 N2 C11 -167.23(7) .
Ni1 N1 N2 B1 7.99(11) .
Ni1 N1 C9 C10 166.39(7) .
Ni1 N3 N4 C14 170.54(7) .
Ni1 N3 N4 B1 -9.77(11) .
Ni1 N3 C12 C13 -170.26(7) .
N1 Ni1 N3 N4 -37.03(7) .
N1 Ni1 N3 N4 142.97(7) 2_666
N1 Ni1 N3 C12 131.77(9) .
N1 Ni1 N3 C12 -48.23(9) 2_666
N1 N2 C11 C10 -0.74(11) .
N1 N2 B1 N4 -61.29(10) .
N1 N2 B1 C1 55.50(11) .
N1 N2 B1 C5 175.54(8) .
N1 C9 C10 C11 0.04(12) .
N2 N1 C9 C10 -0.48(11) .
N3 Ni1 N1 N2 -142.21(8) 2_666
N3 Ni1 N1 N2 37.79(8) .
N3 Ni1 N1 C9 52.56(9) 2_666
N3 Ni1 N1 C9 -127.44(9) .
N3 N4 C14 C13 0.76(11) .
N3 N4 B1 N2 61.83(10) .
N3 N4 B1 C1 -56.59(10) .
N3 N4 B1 C5 -176.36(8) .
N3 C12 C13 C14 0.59(11) .
N4 N3 C12 C13 -0.15(11) .
C1 C2 C3 C4 -42.01(13) .
C2 C1 C8 C7 65.75(12) .
C2 C1 B1 N2 61.57(10) .
C2 C1 B1 N4 172.77(8) .
C2 C1 B1 C5 -62.31(10) .
C2 C3 C4 C5 41.46(13) .
C3 C4 C5 C6 69.46(11) .
C3 C4 C5 B1 -52.34(11) .
C4 C5 C6 C7 -69.73(12) .
C4 C5 B1 N2 -62.11(10) .
C4 C5 B1 N4 -177.05(8) .
C4 C5 B1 C1 61.22(10) .
C5 C6 C7 C8 -42.20(14) .
C6 C5 B1 N2 175.77(8) .
C6 C5 B1 N4 60.83(11) .
C6 C5 B1 C1 -60.90(10) .
C6 C7 C8 C1 45.41(13) .
C8 C1 C2 C3 -68.01(12) .
C8 C1 B1 N2 -173.18(8) .
C8 C1 B1 N4 -61.98(10) .
C8 C1 B1 C5 62.94(10) .
C9 N1 N2 C11 0.75(11) .
C9 N1 N2 B1 175.98(8) .
C9 C10 C11 N2 0.43(12) .
C11 N2 B1 N4 112.55(11) .
C11 N2 B1 C1 -130.67(11) .
C11 N2 B1 C5 -10.62(15) .
C12 N3 N4 C14 -0.37(11) .
C12 N3 N4 B1 179.32(8) .
C12 C13 C14 N4 -0.82(11) .
C14 N4 B1 N2 -118.56(11) .
C14 N4 B1 C1 123.01(11) .
C14 N4 B1 C5 3.24(15) .
B1 N2 C11 C10 -175.02(9) .
B1 N4 C14 C13 -178.87(10) .
B1 C1 C2 C3 53.59(11) .
B1 C1 C8 C7 -56.66(12) .
B1 C5 C6 C7 51.48(12) .
